data_7001989
loop_
_publ_author_name
'Binobaid, Abeer'
'Iglesias, Manuel'
'Beetstra, Dirk J.'
'Kariuki, Benson'
'Dervisi, Athanasia'
'Fallis, Ian A.'
'Cavell, Kingsley J.'

_publ_section_title
;
 Expanded ring and functionalised expanded ring N-heterocyclic carbenes
 as ligands in catalysis
;
_journal_issue 35
_journal_name_full 'Dalton Transactions'
_journal_page_first 7099
_journal_paper_doi 10.1039/b909834h
_journal_year 2009
_chemical_formula_moiety 'C28 H36 Cl N2 O Rh, C1 H2 Cl2'
_chemical_formula_sum 'C29 H38 Cl3 N2 O Rh'
_chemical_formula_weight 639.87
_chemical_name_systematic
;
?
;
_space_group_IT_number 2
_symmetry_cell_setting triclinic
_symmetry_space_group_name_Hall '-P 1'
_symmetry_space_group_name_H-M 'P -1'
_atom_sites_solution_hydrogens geom
_atom_sites_solution_primary direct
_atom_sites_solution_secondary difmap
_audit_creation_method SHELXL-97
_cell_angle_alpha 86.629(2)
_cell_angle_beta 78.935(2)
_cell_angle_gamma 82.3150(10)
_cell_formula_units_Z 2
_cell_length_a 9.7164(2)
_cell_length_b 11.4614(4)
_cell_length_c 13.2888(4)
_cell_measurement_reflns_used 5502
_cell_measurement_temperature 150(2)
_cell_measurement_theta_max 27.49
_cell_measurement_theta_min 2.97
_cell_volume 1438.50(7)
_computing_cell_refinement DENZO/SCALEPACK
_computing_data_collection 'cOLLECT,Nonius BV, 1997-2001'
_computing_data_reduction DENZO/SCALEPACK
_computing_structure_refinement SHELXL-97
_computing_structure_solution SHELXs-97
_diffrn_ambient_temperature 150(2)
_diffrn_measured_fraction_theta_full 0.984
_diffrn_measured_fraction_theta_max 0.984
_diffrn_measurement_device_type 'Nonius KappaCCD'
_diffrn_measurement_method 'CCD scans'
_diffrn_radiation_monochromator graphite
_diffrn_radiation_source 'fine-focus sealed tube'
_diffrn_radiation_type MoK\a
_diffrn_radiation_wavelength 0.71073
_diffrn_reflns_av_R_equivalents 0.1097
_diffrn_reflns_av_sigmaI/netI 0.0768
_diffrn_reflns_limit_h_max 12
_diffrn_reflns_limit_h_min -12
_diffrn_reflns_limit_k_max 14
_diffrn_reflns_limit_k_min -14
_diffrn_reflns_limit_l_max 16
_diffrn_reflns_limit_l_min -17
_diffrn_reflns_number 22407
_diffrn_reflns_theta_full 27.49
_diffrn_reflns_theta_max 27.49
_diffrn_reflns_theta_min 2.97
_exptl_absorpt_coefficient_mu 0.897
_exptl_absorpt_correction_T_max 0.9156
_exptl_absorpt_correction_T_min 0.8410
_exptl_absorpt_correction_type empirical
_exptl_absorpt_process_details Denzo/Scalepack
_exptl_crystal_colour orange
_exptl_crystal_density_diffrn 1.477
_exptl_crystal_density_method 'not measured'
_exptl_crystal_description block
_exptl_crystal_F_000 660
_exptl_crystal_size_max 0.25
_exptl_crystal_size_mid 0.25
_exptl_crystal_size_min 0.25
_refine_diff_density_max 0.605
_refine_diff_density_min -0.920
_refine_diff_density_rms 0.108
_refine_ls_extinction_method none
_refine_ls_goodness_of_fit_ref 1.029
_refine_ls_hydrogen_treatment constr
_refine_ls_matrix_type full
_refine_ls_number_parameters 329
_refine_ls_number_reflns 6485
_refine_ls_number_restraints 0
_refine_ls_restrained_S_all 1.029
_refine_ls_R_factor_all 0.0539
_refine_ls_R_factor_gt 0.0417
_refine_ls_shift/su_max 0.001
_refine_ls_shift/su_mean 0.000
_refine_ls_structure_factor_coef Fsqd
_refine_ls_weighting_details 'calc w=1/[\s^2^(Fo^2^)+(0.0387P)^2^+1.1083P] where P=(Fo^2^+2Fc^2^)/3'
_refine_ls_weighting_scheme calc
_refine_ls_wR_factor_gt 0.0982
_refine_ls_wR_factor_ref 0.1048
_reflns_number_gt 5502
_reflns_number_total 6485
_reflns_threshold_expression >2sigma(I)
_cod_data_source_file b909834h.txt
_cod_data_source_block kjc0757_2
_cod_depositor_comments
;
The following automatic conversions were performed:
'_symmetry_cell_setting' value 'Triclinic' changed to 'triclinic'
according to '/home/saulius/struct/CIF-dictionaries/cif_core.dic'
dictionary named 'cif_core.dic' version 2.4.1 from 2010-06-29.

Automatic conversion script
Id: cif_fix_enum 1527 2010-12-29 10:47:43Z saulius 
;
_cod_original_sg_symbol_H-M P-1
_cod_database_code 7001989

loop_
_symmetry_equiv_pos_as_xyz
'x, y, z'
'-x, -y, -z'

loop_
_atom_site_label
_atom_site_type_symbol
_atom_site_fract_x
_atom_site_fract_y
_atom_site_fract_z
_atom_site_U_iso_or_equiv
_atom_site_adp_type
_atom_site_occupancy
_atom_site_symmetry_multiplicity
_atom_site_calc_flag
_atom_site_refinement_flags
_atom_site_disorder_assembly
_atom_site_disorder_group
Rh1 Rh 0.85814(2) 0.304045(19) 0.257020(16) 0.01907(8) Uani 1 1 d . . .
Cl2 Cl 0.94483(8) 0.17670(6) 0.11507(6) 0.02730(17) Uani 1 1 d . . .
C3 C 0.6624(3) 0.2965(2) 0.2215(2) 0.0188(6) Uani 1 1 d . . .
N4 N 0.6077(3) 0.3659(2) 0.14988(19) 0.0218(5) Uani 1 1 d . . .
C5 C 0.4959(4) 0.3367(3) 0.0976(3) 0.0314(8) Uani 1 1 d . . .
H5A H 0.5186 0.3591 0.0238 0.038 Uiso 1 1 calc R . .
H5B H 0.4043 0.3818 0.1272 0.038 Uiso 1 1 calc R . .
C6 C 0.4842(4) 0.2059(3) 0.1101(3) 0.0336(8) Uani 1 1 d . . .
H6A H 0.3989 0.1889 0.0861 0.040 Uiso 1 1 calc R . .
H6B H 0.5679 0.1612 0.0684 0.040 Uiso 1 1 calc R . .
C7 C 0.4750(3) 0.1689(3) 0.2215(3) 0.0305(7) Uani 1 1 d . . .
H7A H 0.3876 0.2092 0.2627 0.037 Uiso 1 1 calc R . .
H7B H 0.4722 0.0828 0.2303 0.037 Uiso 1 1 calc R . .
N8 N 0.5998(3) 0.2007(2) 0.25612(18) 0.0224(5) Uani 1 1 d . . .
C9 C 0.6409(3) 0.1354(2) 0.3441(2) 0.0221(6) Uani 1 1 d . . .
C10 C 0.5622(3) 0.1636(3) 0.4405(2) 0.0269(7) Uani 1 1 d . . .
O11 O 0.4522(2) 0.2515(2) 0.44064(18) 0.0338(5) Uani 1 1 d . . .
C12 C 0.3762(4) 0.2940(4) 0.5372(3) 0.0447(9) Uani 1 1 d . . .
H12A H 0.3308 0.2302 0.5769 0.067 Uiso 1 1 calc R . .
H12B H 0.3039 0.3590 0.5257 0.067 Uiso 1 1 calc R . .
H12C H 0.4417 0.3220 0.5752 0.067 Uiso 1 1 calc R . .
C13 C 0.5998(4) 0.1052(3) 0.5285(3) 0.0338(8) Uani 1 1 d . . .
H13 H 0.5473 0.1246 0.5946 0.041 Uiso 1 1 calc R . .
C14 C 0.7151(4) 0.0184(3) 0.5174(3) 0.0389(9) Uani 1 1 d . . .
H14 H 0.7425 -0.0210 0.5768 0.047 Uiso 1 1 calc R . .
C15 C 0.7908(4) -0.0117(3) 0.4219(3) 0.0370(8) Uani 1 1 d . . .
H15 H 0.8683 -0.0725 0.4155 0.044 Uiso 1 1 calc R . .
C16 C 0.7532(3) 0.0475(3) 0.3345(3) 0.0287(7) Uani 1 1 d . . .
H16 H 0.8052 0.0272 0.2685 0.034 Uiso 1 1 calc R . .
C17 C 0.6367(3) 0.4874(3) 0.1349(2) 0.0223(6) Uani 1 1 d . . .
C18 C 0.7417(3) 0.5208(3) 0.0553(2) 0.0238(6) Uani 1 1 d . . .
C19 C 0.7674(3) 0.6387(3) 0.0478(2) 0.0257(7) Uani 1 1 d . . .
H19 H 0.8416 0.6622 -0.0037 0.031 Uiso 1 1 calc R . .
C20 C 0.6870(3) 0.7220(3) 0.1141(2) 0.0274(7) Uani 1 1 d . . .
C21 C 0.5784(3) 0.6869(3) 0.1880(2) 0.0272(7) Uani 1 1 d . . .
H21 H 0.5203 0.7442 0.2314 0.033 Uiso 1 1 calc R . .
C22 C 0.5513(3) 0.5693(3) 0.2008(2) 0.0248(6) Uani 1 1 d . . .
C23 C 0.4393(3) 0.5344(3) 0.2875(3) 0.0335(8) Uani 1 1 d . . .
H23A H 0.3876 0.4767 0.2639 0.050 Uiso 1 1 calc R . .
H23B H 0.3736 0.6042 0.3107 0.050 Uiso 1 1 calc R . .
H23C H 0.4836 0.4994 0.3444 0.050 Uiso 1 1 calc R . .
C24 C 0.7175(4) 0.8492(3) 0.1052(3) 0.0390(9) Uani 1 1 d . . .
H24A H 0.6346 0.9006 0.0898 0.059 Uiso 1 1 calc R . .
H24B H 0.7986 0.8576 0.0499 0.059 Uiso 1 1 calc R . .
H24C H 0.7389 0.8713 0.1701 0.059 Uiso 1 1 calc R . .
C25 C 0.8236(4) 0.4351(3) -0.0213(3) 0.0334(7) Uani 1 1 d . . .
H25A H 0.7613 0.4131 -0.0650 0.050 Uiso 1 1 calc R . .
H25B H 0.8615 0.3646 0.0147 0.050 Uiso 1 1 calc R . .
H25C H 0.9017 0.4714 -0.0637 0.050 Uiso 1 1 calc R . .
C26 C 0.8075(3) 0.4650(3) 0.3324(2) 0.0226(6) Uani 1 1 d . . .
H26 H 0.7353 0.4851 0.2931 0.027 Uiso 1 1 calc R . .
C27 C 0.7889(3) 0.3737(3) 0.4056(2) 0.0243(6) Uani 1 1 d . . .
H27 H 0.7075 0.3346 0.4107 0.029 Uiso 1 1 calc R . .
C28 C 0.8913(4) 0.3327(3) 0.4782(3) 0.0359(8) Uani 1 1 d . . .
H28A H 0.9358 0.4009 0.4933 0.043 Uiso 1 1 calc R . .
H28B H 0.8374 0.3037 0.5437 0.043 Uiso 1 1 calc R . .
C29 C 1.0067(4) 0.2359(3) 0.4356(3) 0.0378(8) Uani 1 1 d . . .
H29A H 1.0916 0.2418 0.4650 0.045 Uiso 1 1 calc R . .
H29B H 0.9744 0.1586 0.4581 0.045 Uiso 1 1 calc R . .
C30 C 1.0475(3) 0.2403(3) 0.3196(3) 0.0330(8) Uani 1 1 d . . .
H30 H 1.0545 0.1687 0.2854 0.040 Uiso 1 1 calc R . .
C31 C 1.0754(3) 0.3399(3) 0.2600(3) 0.0289(7) Uani 1 1 d . . .
H31 H 1.0966 0.3330 0.1876 0.035 Uiso 1 1 calc R . .
C32 C 1.0743(3) 0.4596(3) 0.3029(3) 0.0319(7) Uani 1 1 d . . .
H32A H 1.1477 0.5014 0.2586 0.038 Uiso 1 1 calc R . .
H32B H 1.0984 0.4489 0.3722 0.038 Uiso 1 1 calc R . .
C33 C 0.9313(3) 0.5351(3) 0.3096(3) 0.0285(7) Uani 1 1 d . . .
H33A H 0.9210 0.5928 0.3640 0.034 Uiso 1 1 calc R . .
H33B H 0.9292 0.5798 0.2438 0.034 Uiso 1 1 calc R . .
Cl34 Cl 1.07571(15) 0.79781(11) 0.23117(10) 0.0739(4) Uani 1 1 d . . .
C35 C 1.1394(4) 0.8947(3) 0.1318(3) 0.0396(9) Uani 1 1 d . . .
H35A H 1.0684 0.9650 0.1302 0.047 Uiso 1 1 calc R . .
H35B H 1.1528 0.8557 0.0655 0.047 Uiso 1 1 calc R . .
Cl36 Cl 1.29977(12) 0.93924(11) 0.14632(10) 0.0659(3) Uani 1 1 d . . .

loop_
_atom_site_aniso_label
_atom_site_aniso_U_11
_atom_site_aniso_U_22
_atom_site_aniso_U_33
_atom_site_aniso_U_23
_atom_site_aniso_U_13
_atom_site_aniso_U_12
Rh1 0.01784(13) 0.01857(13) 0.02191(13) -0.00231(9) -0.00814(9) 0.00083(9)
Cl2 0.0304(4) 0.0238(4) 0.0263(4) -0.0048(3) -0.0058(3) 0.0041(3)
C3 0.0175(14) 0.0185(14) 0.0216(14) -0.0056(11) -0.0071(11) 0.0006(11)
N4 0.0216(13) 0.0193(12) 0.0277(13) 0.0016(10) -0.0137(11) -0.0017(10)
C5 0.0352(18) 0.0287(17) 0.0380(18) 0.0057(14) -0.0253(15) -0.0082(14)
C6 0.0395(19) 0.0315(18) 0.0383(19) 0.0028(15) -0.0237(16) -0.0127(15)
C7 0.0316(18) 0.0269(17) 0.0396(18) 0.0025(14) -0.0174(15) -0.0129(14)
N8 0.0249(13) 0.0211(13) 0.0243(13) 0.0004(10) -0.0109(10) -0.0050(10)
C9 0.0243(15) 0.0168(14) 0.0277(15) 0.0024(12) -0.0089(12) -0.0065(12)
C10 0.0290(17) 0.0231(16) 0.0315(17) -0.0001(13) -0.0093(14) -0.0089(13)
O11 0.0343(13) 0.0313(13) 0.0336(13) -0.0064(10) -0.0036(10) 0.0021(10)
C12 0.047(2) 0.043(2) 0.040(2) -0.0175(17) 0.0014(17) -0.0001(18)
C13 0.044(2) 0.0336(19) 0.0263(17) 0.0003(14) -0.0071(15) -0.0118(16)
C14 0.048(2) 0.035(2) 0.037(2) 0.0126(16) -0.0190(17) -0.0076(17)
C15 0.038(2) 0.0296(18) 0.045(2) 0.0091(16) -0.0175(17) -0.0009(15)
C16 0.0322(18) 0.0226(16) 0.0316(17) 0.0021(13) -0.0070(14) -0.0039(13)
C17 0.0216(15) 0.0220(15) 0.0264(15) 0.0023(12) -0.0131(12) -0.0024(12)
C18 0.0249(15) 0.0228(15) 0.0253(15) 0.0003(12) -0.0120(12) 0.0016(12)
C19 0.0287(16) 0.0228(16) 0.0263(16) 0.0046(12) -0.0089(13) -0.0025(13)
C20 0.0336(18) 0.0208(15) 0.0311(17) 0.0028(13) -0.0162(14) -0.0023(13)
C21 0.0279(16) 0.0219(16) 0.0326(17) -0.0032(13) -0.0120(13) 0.0040(13)
C22 0.0214(15) 0.0266(16) 0.0285(16) 0.0008(13) -0.0127(13) 0.0007(12)
C23 0.0253(17) 0.0366(19) 0.0379(19) -0.0028(15) -0.0035(14) -0.0035(14)
C24 0.051(2) 0.0254(18) 0.044(2) -0.0020(15) -0.0136(18) -0.0097(16)
C25 0.039(2) 0.0272(17) 0.0316(18) 0.0003(14) -0.0056(15) 0.0027(15)
C26 0.0207(14) 0.0220(15) 0.0284(16) -0.0087(12) -0.0108(12) -0.0020(12)
C27 0.0253(16) 0.0272(16) 0.0231(15) -0.0086(12) -0.0068(12) -0.0063(13)
C28 0.046(2) 0.036(2) 0.0300(18) -0.0016(15) -0.0185(16) -0.0047(16)
C29 0.044(2) 0.0358(19) 0.041(2) 0.0034(16) -0.0285(17) -0.0016(16)
C30 0.0249(16) 0.0353(19) 0.044(2) -0.0071(15) -0.0232(15) 0.0059(14)
C31 0.0138(14) 0.0374(18) 0.0376(18) -0.0095(15) -0.0102(13) 0.0005(13)
C32 0.0231(16) 0.0394(19) 0.0356(18) -0.0051(15) -0.0081(14) -0.0069(14)
C33 0.0309(17) 0.0251(16) 0.0337(17) -0.0022(13) -0.0123(14) -0.0087(14)
Cl34 0.0850(9) 0.0458(7) 0.0811(9) 0.0091(6) 0.0128(7) -0.0186(6)
C35 0.043(2) 0.0286(18) 0.051(2) -0.0017(16) -0.0147(18) -0.0061(16)
Cl36 0.0514(7) 0.0624(7) 0.0929(9) 0.0064(6) -0.0294(6) -0.0203(6)

loop_
_atom_type_symbol
_atom_type_description
_atom_type_scat_dispersion_real
_atom_type_scat_dispersion_imag
_atom_type_scat_source
C C 0.0033 0.0016 'International Tables Vol C Tables 4.2.6.8 and 6.1.1.4'
H H 0.0000 0.0000 'International Tables Vol C Tables 4.2.6.8 and 6.1.1.4'
N N 0.0061 0.0033 'International Tables Vol C Tables 4.2.6.8 and 6.1.1.4'
O O 0.0106 0.0060 'International Tables Vol C Tables 4.2.6.8 and 6.1.1.4'
Cl Cl 0.1484 0.1585 'International Tables Vol C Tables 4.2.6.8 and 6.1.1.4'
Rh Rh -1.1178 0.9187 'International Tables Vol C Tables 4.2.6.8 and 6.1.1.4'

loop_
_geom_angle_atom_site_label_1
_geom_angle_atom_site_label_2
_geom_angle_atom_site_label_3
_geom_angle
_geom_angle_site_symmetry_1
_geom_angle_site_symmetry_3
_geom_angle_publ_flag
C3 Rh1 C26 97.11(11) . . ?
C3 Rh1 C27 97.97(11) . . ?
C26 Rh1 C27 38.37(11) . . ?
C3 Rh1 C30 156.33(12) . . ?
C26 Rh1 C30 97.44(12) . . ?
C27 Rh1 C30 82.24(13) . . ?
C3 Rh1 C31 165.78(12) . . ?
C26 Rh1 C31 81.58(12) . . ?
C27 Rh1 C31 89.78(12) . . ?
C30 Rh1 C31 36.53(12) . . ?
C3 Rh1 Cl2 84.94(8) . . ?
C26 Rh1 Cl2 156.50(9) . . ?
C27 Rh1 Cl2 164.66(9) . . ?
C30 Rh1 Cl2 89.09(10) . . ?
C31 Rh1 Cl2 90.73(9) . . ?
N8 C3 N4 117.2(2) . . ?
N8 C3 Rh1 116.60(19) . . ?
N4 C3 Rh1 124.58(19) . . ?
C3 N4 C17 119.4(2) . . ?
C3 N4 C5 124.8(2) . . ?
C17 N4 C5 114.7(2) . . ?
N4 C5 C6 110.1(2) . . ?
C7 C6 C5 109.1(3) . . ?
N8 C7 C6 108.5(2) . . ?
C3 N8 C9 118.4(2) . . ?
C3 N8 C7 123.9(2) . . ?
C9 N8 C7 116.9(2) . . ?
C16 C9 C10 120.2(3) . . ?
C16 C9 N8 121.9(3) . . ?
C10 C9 N8 117.8(3) . . ?
O11 C10 C9 115.1(3) . . ?
O11 C10 C13 124.7(3) . . ?
C9 C10 C13 120.1(3) . . ?
C10 O11 C12 118.3(3) . . ?
C14 C13 C10 118.8(3) . . ?
C15 C14 C13 121.1(3) . . ?
C14 C15 C16 119.8(3) . . ?
C9 C16 C15 119.9(3) . . ?
C22 C17 C18 121.8(3) . . ?
C22 C17 N4 117.0(3) . . ?
C18 C17 N4 121.1(3) . . ?
C17 C18 C19 118.0(3) . . ?
C17 C18 C25 121.7(3) . . ?
C19 C18 C25 120.3(3) . . ?
C20 C19 C18 121.5(3) . . ?
C21 C20 C19 118.7(3) . . ?
C21 C20 C24 120.7(3) . . ?
C19 C20 C24 120.7(3) . . ?
C20 C21 C22 122.0(3) . . ?
C17 C22 C21 117.8(3) . . ?
C17 C22 C23 122.4(3) . . ?
C21 C22 C23 119.7(3) . . ?
C27 C26 C33 126.2(3) . . ?
C27 C26 Rh1 71.61(17) . . ?
C33 C26 Rh1 110.3(2) . . ?
C26 C27 C28 124.0(3) . . ?
C26 C27 Rh1 70.02(17) . . ?
C28 C27 Rh1 112.7(2) . . ?
C29 C28 C27 113.5(3) . . ?
C30 C29 C28 114.0(3) . . ?
C31 C30 C29 125.1(3) . . ?
C31 C30 Rh1 72.83(17) . . ?
C29 C30 Rh1 108.1(2) . . ?
C30 C31 C32 123.9(3) . . ?
C30 C31 Rh1 70.64(17) . . ?
C32 C31 Rh1 111.0(2) . . ?
C31 C32 C33 112.4(2) . . ?
C26 C33 C32 113.7(3) . . ?
Cl34 C35 Cl36 112.1(2) . . ?

loop_
_geom_bond_atom_site_label_1
_geom_bond_atom_site_label_2
_geom_bond_distance
_geom_bond_site_symmetry_2
_geom_bond_publ_flag
Rh1 C3 2.059(3) . ?
Rh1 C26 2.106(3) . ?
Rh1 C27 2.126(3) . ?
Rh1 C30 2.184(3) . ?
Rh1 C31 2.212(3) . ?
Rh1 Cl2 2.4049(8) . ?
C3 N8 1.341(3) . ?
C3 N4 1.347(4) . ?
N4 C17 1.452(4) . ?
N4 C5 1.479(3) . ?
C5 C6 1.515(4) . ?
C6 C7 1.504(4) . ?
C7 N8 1.472(3) . ?
N8 C9 1.443(4) . ?
C9 C16 1.375(5) . ?
C9 C10 1.392(4) . ?
C10 O11 1.367(4) . ?
C10 C13 1.399(4) . ?
O11 C12 1.429(4) . ?
C13 C14 1.387(5) . ?
C14 C15 1.377(5) . ?
C15 C16 1.395(4) . ?
C17 C22 1.395(4) . ?
C17 C18 1.396(4) . ?
C18 C19 1.401(4) . ?
C18 C25 1.494(5) . ?
C19 C20 1.391(5) . ?
C20 C21 1.381(4) . ?
C20 C24 1.520(4) . ?
C21 C22 1.403(4) . ?
C22 C23 1.500(4) . ?
C26 C27 1.391(4) . ?
C26 C33 1.508(4) . ?
C27 C28 1.528(4) . ?
C28 C29 1.518(5) . ?
C29 C30 1.515(5) . ?
C30 C31 1.378(5) . ?
C31 C32 1.515(5) . ?
C32 C33 1.525(5) . ?
Cl34 C35 1.748(4) . ?
C35 Cl36 1.751(3) . ?
